data_7047507
loop_
_publ_author_name
'Beh, Daniel W.'
'Piers, Warren E.'
'Del Rosal, Iker'
'Maron, Laurent'
'Gelfand, Benjamin S.'
'Gendy, Chris'
'Lin, Jian-Bin'

_publ_section_title
;
 Scandium alkyl and hydride complexes supported by a pentadentate diborate
 ligand: reactions with CO<sub>2</sub> and N<sub>2</sub>O.
;
_journal_issue 38
_journal_name_full 'Dalton transactions (Cambridge, England : 2003)'
_journal_page_first 13680
_journal_page_last 13688
_journal_paper_doi 10.1039/c8dt03313g
_journal_volume 47
_journal_year 2018
_chemical_formula_moiety 'C32 H32 B2 N9 Sc, 2(C6 H6)'
_chemical_formula_sum 'C44 H44 B2 N9 Sc'
_chemical_formula_weight 765.46
_space_group_crystal_system triclinic
_space_group_IT_number 2
_space_group_name_Hall '-P 1'
_space_group_name_H-M_alt 'P -1'
_symmetry_space_group_name_Hall '-P 1'
_symmetry_space_group_name_H-M 'P -1'
_atom_sites_solution_hydrogens geom
_audit_creation_method SHELXL-2014/6
_audit_update_record
;
2018-08-07 deposited with the CCDC.
2018-09-10 downloaded from the CCDC.
;
_cell_angle_alpha 104.426(4)
_cell_angle_beta 92.714(5)
_cell_angle_gamma 112.543(4)
_cell_formula_units_Z 2
_cell_length_a 10.2075(9)
_cell_length_b 11.9288(10)
_cell_length_c 18.5503(16)
_cell_measurement_reflns_used 8437
_cell_measurement_temperature 173(2)
_cell_measurement_theta_max 22.62
_cell_measurement_theta_min 2.90
_cell_volume 1994.4(3)
_computing_structure_refinement 'SHELXL-2014/6 (Sheldrick, 2014)'
_diffrn_ambient_temperature 173(2)
_diffrn_measured_fraction_theta_full 0.997
_diffrn_measured_fraction_theta_max 0.998
_diffrn_measurement_device_type 'Bruker APEX-II CCD'
_diffrn_measurement_method '\f and \w scans'
_diffrn_radiation_type MoK\a
_diffrn_radiation_wavelength 0.71073
_diffrn_reflns_av_R_equivalents 0.0620
_diffrn_reflns_av_unetI/netI 0.0403
_diffrn_reflns_Laue_measured_fraction_full 0.997
_diffrn_reflns_Laue_measured_fraction_max 0.998
_diffrn_reflns_limit_h_max 12
_diffrn_reflns_limit_h_min -12
_diffrn_reflns_limit_k_max 14
_diffrn_reflns_limit_k_min -14
_diffrn_reflns_limit_l_max 22
_diffrn_reflns_limit_l_min -22
_diffrn_reflns_number 55813
_diffrn_reflns_point_group_measured_fraction_full 0.997
_diffrn_reflns_point_group_measured_fraction_max 0.998
_diffrn_reflns_theta_full 25.242
_diffrn_reflns_theta_max 26.000
_diffrn_reflns_theta_min 3.348
_exptl_absorpt_coefficient_mu 0.229
_exptl_absorpt_correction_T_max 0.7461
_exptl_absorpt_correction_T_min 0.6309
_exptl_absorpt_correction_type multi-scan
_exptl_absorpt_process_details
;
SADABS-2016/2 (Bruker,2016/2) was used for absorption correction.
wR2(int) was 0.0644 before and 0.0565 after correction.
The Ratio of minimum to maximum transmission is 0.8456.
The \l/2 correction factor is Not present.
;
_exptl_crystal_colour colourless
_exptl_crystal_density_diffrn 1.275
_exptl_crystal_description block
_exptl_crystal_F_000 804
_exptl_crystal_size_max 0.200
_exptl_crystal_size_mid 0.200
_exptl_crystal_size_min 0.200
_refine_diff_density_max 0.436
_refine_diff_density_min -0.402
_refine_diff_density_rms 0.048
_refine_ls_extinction_method none
_refine_ls_goodness_of_fit_ref 1.034
_refine_ls_hydrogen_treatment constr
_refine_ls_matrix_type full
_refine_ls_number_parameters 506
_refine_ls_number_reflns 7825
_refine_ls_number_restraints 0
_refine_ls_restrained_S_all 1.034
_refine_ls_R_factor_all 0.0647
_refine_ls_R_factor_gt 0.0421
_refine_ls_shift/su_max 0.000
_refine_ls_shift/su_mean 0.000
_refine_ls_structure_factor_coef Fsqd
_refine_ls_weighting_details 'w=1/[\s^2^(Fo^2^)+(0.0392P)^2^+1.4367P] where P=(Fo^2^+2Fc^2^)/3'
_refine_ls_weighting_scheme calc
_refine_ls_wR_factor_gt 0.0972
_refine_ls_wR_factor_ref 0.1095
_reflns_Friedel_coverage 0.000
_reflns_number_gt 5963
_reflns_number_total 7825
_reflns_threshold_expression 'I > 2\s(I)'
_cod_data_source_file c8dt03313g2.cif
_cod_data_source_block l_CCDC1
_cod_depositor_comments 'Adding full bibliography for 7047505--7047511.cif.'
_cod_database_code 7047507
_shelx_space_group_comment
;
The symmetry employed for this shelxl refinement is uniquely defined
by the following loop, which should always be used as a source of
symmetry information in preference to the above space-group names.
They are only intended as comments.
;
_shelx_estimated_absorpt_t_min 0.956
_shelx_estimated_absorpt_t_max 0.956
_shelxl_version_number 2014/6

loop_
_space_group_symop_operation_xyz
'x, y, z'
'-x, -y, -z'

loop_
_atom_site_label
_atom_site_type_symbol
_atom_site_fract_x
_atom_site_fract_y
_atom_site_fract_z
_atom_site_U_iso_or_equiv
_atom_site_adp_type
_atom_site_occupancy
_atom_site_site_symmetry_order
_atom_site_calc_flag
_atom_site_refinement_flags_posn
_atom_site_refinement_flags_adp
Sc1 Sc 0.29875(4) 0.55570(4) 0.64287(2) 0.02070(11) Uani 1 1 d . .
N3 N 0.09334(17) 0.36329(15) 0.72114(9) 0.0216(4) Uani 1 1 d . .
N2 N 0.09735(18) 0.42050(16) 0.66577(9) 0.0244(4) Uani 1 1 d . .
N5 N 0.33487(17) 0.35171(16) 0.70789(9) 0.0219(4) Uani 1 1 d . .
N4 N 0.37561(18) 0.41142(16) 0.65396(9) 0.0242(4) Uani 1 1 d . .
N1 N 0.36176(16) 0.62244(15) 0.77433(8) 0.0186(3) Uani 1 1 d . .
N7 N 0.56638(17) 0.81091(16) 0.70200(9) 0.0225(4) Uani 1 1 d . .
N6 N 0.51800(18) 0.69440(16) 0.65087(9) 0.0249(4) Uani 1 1 d . .
N9 N 0.33167(17) 0.83600(15) 0.71836(9) 0.0220(4) Uani 1 1 d . .
N8 N 0.24981(18) 0.72617(16) 0.66403(9) 0.0247(4) Uani 1 1 d . .
C6 C -0.0387(2) 0.3938(2) 0.64016(12) 0.0315(5) Uani 1 1 d . .
H6 H -0.0680 0.4202 0.6003 0.038 Uiso 1 1 calc R U
C7 C -0.1300(2) 0.3233(2) 0.67915(14) 0.0366(5) Uani 1 1 d . .
H7 H -0.2319 0.2923 0.6723 0.044 Uiso 1 1 calc R U
C8 C -0.0428(2) 0.3069(2) 0.73031(12) 0.0295(5) Uani 1 1 d . .
H8 H -0.0743 0.2625 0.7665 0.035 Uiso 1 1 calc R U
C9 C 0.4491(2) 0.3555(2) 0.61306(12) 0.0296(5) Uani 1 1 d . .
H9 H 0.4902 0.3782 0.5711 0.035 Uiso 1 1 calc R U
C10 C 0.4578(2) 0.2602(2) 0.63974(12) 0.0312(5) Uani 1 1 d . .
H10 H 0.5039 0.2058 0.6208 0.037 Uiso 1 1 calc R U
C11 C 0.3850(2) 0.2616(2) 0.69962(12) 0.0284(5) Uani 1 1 d . .
H11 H 0.3720 0.2069 0.7307 0.034 Uiso 1 1 calc R U
C18 C 0.2210(2) 0.2918(2) 0.81861(11) 0.0254(4) Uani 1 1 d . .
C23 C 0.1120(2) 0.1708(2) 0.80340(12) 0.0309(5) Uani 1 1 d . .
H23 H 0.0368 0.1427 0.7623 0.037 Uiso 1 1 calc R U
C22 C 0.1092(3) 0.0899(2) 0.84588(14) 0.0377(6) Uani 1 1 d . .
H22 H 0.0307 0.0093 0.8344 0.045 Uiso 1 1 calc R U
C21 C 0.2176(3) 0.1236(2) 0.90435(13) 0.0398(6) Uani 1 1 d . .
C20 C 0.3291(3) 0.2411(2) 0.91846(13) 0.0397(6) Uani 1 1 d . .
H20 H 0.4067 0.2667 0.9578 0.048 Uiso 1 1 calc R U
C19 C 0.3311(3) 0.3227(2) 0.87694(12) 0.0330(5) Uani 1 1 d . .
H19 H 0.4104 0.4028 0.8885 0.040 Uiso 1 1 calc R U
C24 C 0.2150(4) 0.0350(3) 0.94981(17) 0.0642(9) Uani 1 1 d . .
H24A H 0.3006 0.0754 0.9887 0.096 Uiso 1 1 calc R U
H24B H 0.1287 0.0153 0.9738 0.096 Uiso 1 1 calc R U
H24C H 0.2140 -0.0434 0.9166 0.096 Uiso 1 1 calc R U
C5 C 0.3083(2) 0.53581(19) 0.81267(11) 0.0204(4) Uani 1 1 d . .
C4 C 0.3029(2) 0.5771(2) 0.88880(11) 0.0246(4) Uani 1 1 d . .
H4 H 0.2636 0.5168 0.9157 0.030 Uiso 1 1 calc R U
C3 C 0.3537(2) 0.7042(2) 0.92563(11) 0.0275(5) Uani 1 1 d . .
H3 H 0.3470 0.7323 0.9774 0.033 Uiso 1 1 calc R U
C2 C 0.4145(2) 0.7899(2) 0.88663(11) 0.0246(4) Uani 1 1 d . .
H2 H 0.4535 0.8782 0.9120 0.030 Uiso 1 1 calc R U
C1 C 0.4196(2) 0.74884(18) 0.81051(11) 0.0204(4) Uani 1 1 d . .
C25 C 0.5746(2) 0.99262(19) 0.80936(11) 0.0242(4) Uani 1 1 d . .
C30 C 0.6829(2) 1.0170(2) 0.86724(12) 0.0294(5) Uani 1 1 d . .
H30 H 0.6885 0.9478 0.8817 0.035 Uiso 1 1 calc R U
C29 C 0.7817(2) 1.1375(2) 0.90405(12) 0.0345(5) Uani 1 1 d . .
H29 H 0.8542 1.1496 0.9428 0.041 Uiso 1 1 calc R U
C28 C 0.7775(3) 1.2415(2) 0.88582(12) 0.0352(5) Uani 1 1 d . .
C27 C 0.6731(3) 1.2200(2) 0.82817(13) 0.0354(5) Uani 1 1 d . .
H27 H 0.6677 1.2899 0.8144 0.043 Uiso 1 1 calc R U
C26 C 0.5758(2) 1.0983(2) 0.78996(13) 0.0303(5) Uani 1 1 d . .
H26 H 0.5075 1.0865 0.7491 0.036 Uiso 1 1 calc R U
C31 C 0.8860(3) 1.3733(2) 0.92582(15) 0.0540(8) Uani 1 1 d . .
H31A H 0.9513 1.3699 0.9649 0.081 Uiso 1 1 calc R U
H31B H 0.9412 1.4105 0.8895 0.081 Uiso 1 1 calc R U
H31C H 0.8364 1.4255 0.9492 0.081 Uiso 1 1 calc R U
C12 C 0.6204(2) 0.6956(2) 0.60912(12) 0.0310(5) Uani 1 1 d . .
H12 H 0.6149 0.6259 0.5688 0.037 Uiso 1 1 calc R U
C13 C 0.7355(2) 0.8115(2) 0.63223(13) 0.0351(5) Uani 1 1 d . .
H13 H 0.8223 0.8373 0.6119 0.042 Uiso 1 1 calc R U
C14 C 0.6976(2) 0.8813(2) 0.69091(12) 0.0303(5) Uani 1 1 d . .
H14 H 0.7553 0.9665 0.7194 0.036 Uiso 1 1 calc R U
C15 C 0.1251(2) 0.7329(2) 0.64683(12) 0.0308(5) Uani 1 1 d . .
H15 H 0.0481 0.6697 0.6093 0.037 Uiso 1 1 calc R U
C16 C 0.1233(2) 0.8432(2) 0.69064(13) 0.0348(5) Uani 1 1 d . .
H16 H 0.0473 0.8706 0.6900 0.042 Uiso 1 1 calc R U
C17 C 0.2550(2) 0.9052(2) 0.73547(12) 0.0276(5) Uani 1 1 d . .
H17 H 0.2869 0.9849 0.7728 0.033 Uiso 1 1 calc R U
C32 C 0.2218(3) 0.4968(2) 0.51959(11) 0.0332(5) Uani 1 1 d . .
H32A H 0.2026 0.4071 0.4981 0.050 Uiso 1 1 calc R U
H32B H 0.2956 0.5483 0.4954 0.050 Uiso 1 1 calc R U
H32C H 0.1334 0.5089 0.5109 0.050 Uiso 1 1 calc R U
C33 C 0.8522(3) 0.6889(3) 0.91727(16) 0.0573(8) Uani 1 1 d . .
H33 H 0.8593 0.7147 0.9706 0.069 Uiso 1 1 calc R U
C34 C 0.7264(3) 0.6587(3) 0.87265(18) 0.0617(8) Uani 1 1 d . .
H34 H 0.6459 0.6631 0.8949 0.074 Uiso 1 1 calc R U
C35 C 0.7160(3) 0.6224(3) 0.79626(18) 0.0632(9) Uani 1 1 d . .
H35 H 0.6286 0.6021 0.7652 0.076 Uiso 1 1 calc R U
C36 C 0.8309(3) 0.6154(3) 0.76458(17) 0.0648(9) Uani 1 1 d . .
H36 H 0.8236 0.5898 0.7113 0.078 Uiso 1 1 calc R U
C37 C 0.9575(3) 0.6452(3) 0.80926(16) 0.0524(7) Uani 1 1 d . .
H37 H 1.0376 0.6398 0.7869 0.063 Uiso 1 1 calc R U
C38 C 0.9683(3) 0.6822(3) 0.88541(15) 0.0457(6) Uani 1 1 d . .
H38 H 1.0559 0.7033 0.9165 0.055 Uiso 1 1 calc R U
C39 C 0.0896(3) 1.0106(3) 0.56067(15) 0.0480(7) Uani 1 1 d . .
H39 H 0.1522 1.0181 0.6028 0.058 Uiso 1 1 calc R U
C40 C 0.0159(3) 0.8951(2) 0.50844(15) 0.0409(6) Uani 1 1 d . .
H40 H 0.0270 0.8223 0.5145 0.049 Uiso 1 1 calc R U
C41 C -0.0728(3) 0.8847(2) 0.44803(14) 0.0417(6) Uani 1 1 d . .
H41 H -0.1235 0.8046 0.4117 0.050 Uiso 1 1 calc R U
C42 C 0.6253(3) 1.0175(3) 0.54094(15) 0.0449(6) Uani 1 1 d . .
H42 H 0.7123 1.0296 0.5691 0.054 Uiso 1 1 calc R U
C43 C 0.4973(3) 0.9259(3) 0.54635(14) 0.0418(6) Uani 1 1 d . .
H43 H 0.4954 0.8747 0.5785 0.050 Uiso 1 1 calc R U
C44 C 0.3728(3) 0.9085(3) 0.50538(15) 0.0438(6) Uani 1 1 d . .
H44 H 0.2843 0.8448 0.5089 0.053 Uiso 1 1 calc R U
B1 B 0.2392(2) 0.3854(2) 0.76710(12) 0.0220(5) Uani 1 1 d . .
B2 B 0.4750(2) 0.8490(2) 0.76173(13) 0.0225(5) Uani 1 1 d . .

loop_
_atom_site_aniso_label
_atom_site_aniso_U_11
_atom_site_aniso_U_22
_atom_site_aniso_U_33
_atom_site_aniso_U_23
_atom_site_aniso_U_13
_atom_site_aniso_U_12
Sc1 0.0209(2) 0.0228(2) 0.01852(19) 0.00480(15) 0.00195(15) 0.01003(16)
N3 0.0207(9) 0.0220(9) 0.0217(8) 0.0057(7) 0.0026(7) 0.0089(7)
N2 0.0221(9) 0.0263(9) 0.0243(9) 0.0073(7) 0.0000(7) 0.0097(8)
N5 0.0217(9) 0.0223(9) 0.0227(8) 0.0059(7) 0.0024(7) 0.0104(7)
N4 0.0235(9) 0.0272(9) 0.0236(9) 0.0068(7) 0.0048(7) 0.0125(8)
N1 0.0156(8) 0.0214(9) 0.0188(8) 0.0048(7) 0.0006(6) 0.0083(7)
N7 0.0187(8) 0.0238(9) 0.0241(9) 0.0070(7) 0.0010(7) 0.0079(7)
N6 0.0249(9) 0.0266(9) 0.0239(9) 0.0054(7) 0.0044(7) 0.0125(8)
N9 0.0215(9) 0.0216(9) 0.0231(8) 0.0056(7) 0.0010(7) 0.0098(7)
N8 0.0235(9) 0.0238(9) 0.0248(9) 0.0045(7) -0.0025(7) 0.0099(8)
C6 0.0241(11) 0.0362(13) 0.0337(12) 0.0101(10) -0.0027(9) 0.0127(10)
C7 0.0192(11) 0.0432(14) 0.0459(14) 0.0149(11) 0.0020(10) 0.0104(11)
C8 0.0227(11) 0.0321(12) 0.0336(12) 0.0107(10) 0.0067(9) 0.0101(10)
C9 0.0299(12) 0.0347(13) 0.0262(11) 0.0064(9) 0.0083(9) 0.0165(10)
C10 0.0285(12) 0.0337(13) 0.0342(12) 0.0033(10) 0.0036(9) 0.0200(10)
C11 0.0287(11) 0.0289(12) 0.0324(11) 0.0081(9) 0.0019(9) 0.0178(10)
C18 0.0281(11) 0.0258(11) 0.0238(10) 0.0058(9) 0.0055(9) 0.0133(9)
C23 0.0332(12) 0.0269(12) 0.0335(12) 0.0084(10) 0.0067(10) 0.0134(10)
C22 0.0444(14) 0.0263(12) 0.0459(14) 0.0144(11) 0.0172(12) 0.0147(11)
C21 0.0644(17) 0.0378(14) 0.0332(13) 0.0181(11) 0.0188(12) 0.0317(13)
C20 0.0549(16) 0.0422(15) 0.0294(12) 0.0111(11) 0.0003(11) 0.0279(13)
C19 0.0360(13) 0.0306(12) 0.0327(12) 0.0095(10) 0.0006(10) 0.0141(11)
C24 0.105(3) 0.0536(19) 0.0538(18) 0.0313(15) 0.0178(17) 0.0427(19)
C5 0.0154(9) 0.0249(11) 0.0224(10) 0.0068(8) 0.0015(8) 0.0101(8)
C4 0.0235(10) 0.0273(11) 0.0233(10) 0.0082(9) 0.0061(8) 0.0098(9)
C3 0.0285(11) 0.0335(12) 0.0191(10) 0.0039(9) 0.0048(8) 0.0133(10)
C2 0.0248(11) 0.0231(11) 0.0230(10) 0.0009(8) 0.0023(8) 0.0104(9)
C1 0.0150(9) 0.0214(10) 0.0244(10) 0.0046(8) 0.0001(8) 0.0085(8)
C25 0.0232(10) 0.0227(11) 0.0261(10) 0.0062(9) 0.0053(8) 0.0091(9)
C30 0.0287(12) 0.0260(12) 0.0289(11) 0.0084(9) 0.0009(9) 0.0066(10)
C29 0.0312(12) 0.0345(13) 0.0253(11) 0.0043(10) 0.0008(9) 0.0034(10)
C28 0.0371(13) 0.0262(12) 0.0287(12) 0.0023(9) 0.0130(10) 0.0012(10)
C27 0.0377(13) 0.0237(12) 0.0457(14) 0.0129(10) 0.0153(11) 0.0106(10)
C26 0.0277(11) 0.0277(12) 0.0364(12) 0.0112(10) 0.0046(9) 0.0111(10)
C31 0.0589(18) 0.0299(14) 0.0443(15) 0.0003(12) 0.0109(13) -0.0061(13)
C12 0.0282(12) 0.0425(14) 0.0280(11) 0.0095(10) 0.0094(9) 0.0203(11)
C13 0.0215(11) 0.0478(15) 0.0389(13) 0.0165(11) 0.0113(10) 0.0139(11)
C14 0.0206(11) 0.0334(12) 0.0329(12) 0.0112(10) 0.0021(9) 0.0060(10)
C15 0.0244(11) 0.0338(13) 0.0332(12) 0.0081(10) -0.0049(9) 0.0131(10)
C16 0.0275(12) 0.0365(13) 0.0449(14) 0.0085(11) 0.0002(10) 0.0204(11)
C17 0.0268(11) 0.0273(11) 0.0321(11) 0.0064(9) 0.0041(9) 0.0162(10)
C32 0.0377(13) 0.0411(14) 0.0216(11) 0.0056(10) 0.0034(9) 0.0193(11)
C33 0.0574(18) 0.074(2) 0.0436(16) 0.0065(14) 0.0099(14) 0.0361(17)
C34 0.0465(17) 0.079(2) 0.069(2) 0.0147(17) 0.0170(15) 0.0378(17)
C35 0.0463(17) 0.084(2) 0.0614(19) 0.0067(17) -0.0016(14) 0.0385(17)
C36 0.066(2) 0.095(3) 0.0437(16) 0.0113(16) 0.0054(15) 0.050(2)
C37 0.0470(16) 0.072(2) 0.0528(17) 0.0222(15) 0.0186(13) 0.0353(15)
C38 0.0364(14) 0.0458(16) 0.0529(16) 0.0108(13) 0.0002(12) 0.0176(12)
C39 0.0436(15) 0.0462(16) 0.0445(15) 0.0131(13) -0.0095(12) 0.0101(13)
C40 0.0316(13) 0.0328(14) 0.0550(16) 0.0109(12) 0.0040(12) 0.0113(11)
C41 0.0395(14) 0.0312(13) 0.0389(13) -0.0020(11) 0.0023(11) 0.0060(11)
C42 0.0387(14) 0.0553(17) 0.0448(15) 0.0196(13) 0.0010(11) 0.0209(13)
C43 0.0491(15) 0.0483(16) 0.0390(13) 0.0223(12) 0.0113(12) 0.0251(13)
C44 0.0361(14) 0.0482(16) 0.0506(15) 0.0215(13) 0.0115(12) 0.0161(12)
B1 0.0186(11) 0.0235(12) 0.0224(11) 0.0053(9) 0.0021(9) 0.0081(10)
B2 0.0199(11) 0.0242(12) 0.0234(11) 0.0061(9) 0.0006(9) 0.0099(10)

loop_
_atom_type_symbol
_atom_type_description
_atom_type_scat_dispersion_real
_atom_type_scat_dispersion_imag
_atom_type_scat_source
C C 0.0033 0.0016 'International Tables Vol C Tables 4.2.6.8 and 6.1.1.4'
B B 0.0013 0.0007 'International Tables Vol C Tables 4.2.6.8 and 6.1.1.4'
N N 0.0061 0.0033 'International Tables Vol C Tables 4.2.6.8 and 6.1.1.4'
Sc Sc 0.2519 0.3716 'International Tables Vol C Tables 4.2.6.8 and 6.1.1.4'
H H 0.0000 0.0000 'International Tables Vol C Tables 4.2.6.8 and 6.1.1.4'

loop_
_geom_angle_atom_site_label_1
_geom_angle_atom_site_label_2
_geom_angle_atom_site_label_3
_geom_angle
_geom_angle_site_symmetry_1
_geom_angle_site_symmetry_3
N6 Sc1 N4 91.56(6) . .
N6 Sc1 N2 164.87(6) . .
N4 Sc1 N2 82.33(6) . .
N6 Sc1 N8 82.88(6) . .
N4 Sc1 N8 164.42(6) . .
N2 Sc1 N8 99.39(6) . .
N6 Sc1 C32 101.18(8) . .
N4 Sc1 C32 102.24(8) . .
N2 Sc1 C32 93.66(8) . .
N8 Sc1 C32 93.13(7) . .
N6 Sc1 N1 81.80(6) . .
N4 Sc1 N1 81.85(6) . .
N2 Sc1 N1 83.63(6) . .
N8 Sc1 N1 82.96(6) . .
C32 Sc1 N1 174.79(7) . .
C8 N3 N2 108.82(16) . .
C8 N3 B1 131.91(17) . .
N2 N3 B1 118.85(16) . .
C6 N2 N3 106.48(17) . .
C6 N2 Sc1 129.63(15) . .
N3 N2 Sc1 123.08(12) . .
C11 N5 N4 108.65(16) . .
C11 N5 B1 128.11(17) . .
N4 N5 B1 123.21(16) . .
C9 N4 N5 106.58(17) . .
C9 N4 Sc1 133.43(15) . .
N5 N4 Sc1 119.68(12) . .
C5 N1 C1 121.00(16) . .
C5 N1 Sc1 118.36(12) . .
C1 N1 Sc1 118.66(12) . .
C14 N7 N6 108.53(17) . .
C14 N7 B2 128.70(18) . .
N6 N7 B2 122.76(16) . .
C12 N6 N7 106.82(17) . .
C12 N6 Sc1 132.66(15) . .
N7 N6 Sc1 120.18(12) . .
C17 N9 N8 108.94(16) . .
C17 N9 B2 130.03(17) . .
N8 N9 B2 119.39(15) . .
C15 N8 N9 106.29(17) . .
C15 N8 Sc1 128.61(15) . .
N9 N8 Sc1 122.18(12) . .
N2 C6 C7 110.6(2) . .
N2 C6 H6 124.7 . .
C7 C6 H6 124.7 . .
C6 C7 C8 104.95(19) . .
C6 C7 H7 127.5 . .
C8 C7 H7 127.5 . .
N3 C8 C7 109.1(2) . .
N3 C8 H8 125.5 . .
C7 C8 H8 125.5 . .
N4 C9 C10 110.85(19) . .
N4 C9 H9 124.6 . .
C10 C9 H9 124.6 . .
C11 C10 C9 104.35(19) . .
C11 C10 H10 127.8 . .
C9 C10 H10 127.8 . .
N5 C11 C10 109.58(19) . .
N5 C11 H11 125.2 . .
C10 C11 H11 125.2 . .
C19 C18 C23 115.0(2) . .
C19 C18 B1 119.26(19) . .
C23 C18 B1 125.00(18) . .
C22 C23 C18 122.4(2) . .
C22 C23 H23 118.8 . .
C18 C23 H23 118.8 . .
C21 C22 C23 121.4(2) . .
C21 C22 H22 119.3 . .
C23 C22 H22 119.3 . .
C22 C21 C20 117.0(2) . .
C22 C21 C24 121.3(3) . .
C20 C21 C24 121.7(3) . .
C21 C20 C19 121.7(2) . .
C21 C20 H20 119.2 . .
C19 C20 H20 119.2 . .
C20 C19 C18 122.4(2) . .
C20 C19 H19 118.8 . .
C18 C19 H19 118.8 . .
C21 C24 H24A 109.5 . .
C21 C24 H24B 109.5 . .
H24A C24 H24B 109.5 . .
C21 C24 H24C 109.5 . .
H24A C24 H24C 109.5 . .
H24B C24 H24C 109.5 . .
N1 C5 C4 119.34(18) . .
N1 C5 B1 119.41(16) . .
C4 C5 B1 121.04(18) . .
C3 C4 C5 120.54(19) . .
C3 C4 H4 119.7 . .
C5 C4 H4 119.7 . .
C2 C3 C4 118.99(19) . .
C2 C3 H3 120.5 . .
C4 C3 H3 120.5 . .
C3 C2 C1 120.50(19) . .
C3 C2 H2 119.7 . .
C1 C2 H2 119.7 . .
N1 C1 C2 119.41(18) . .
N1 C1 B2 119.23(16) . .
C2 C1 B2 120.90(18) . .
C26 C25 C30 115.51(19) . .
C26 C25 B2 123.99(19) . .
C30 C25 B2 119.78(18) . .
C29 C30 C25 122.3(2) . .
C29 C30 H30 118.9 . .
C25 C30 H30 118.9 . .
C30 C29 C28 121.2(2) . .
C30 C29 H29 119.4 . .
C28 C29 H29 119.4 . .
C27 C28 C29 117.7(2) . .
C27 C28 C31 121.1(2) . .
C29 C28 C31 121.2(2) . .
C28 C27 C26 121.0(2) . .
C28 C27 H27 119.5 . .
C26 C27 H27 119.5 . .
C27 C26 C25 122.2(2) . .
C27 C26 H26 118.9 . .
C25 C26 H26 118.9 . .
C28 C31 H31A 109.5 . .
C28 C31 H31B 109.5 . .
H31A C31 H31B 109.5 . .
C28 C31 H31C 109.5 . .
H31A C31 H31C 109.5 . .
H31B C31 H31C 109.5 . .
N6 C12 C13 110.6(2) . .
N6 C12 H12 124.7 . .
C13 C12 H12 124.7 . .
C14 C13 C12 104.74(19) . .
C14 C13 H13 127.6 . .
C12 C13 H13 127.6 . .
N7 C14 C13 109.3(2) . .
N7 C14 H14 125.4 . .
C13 C14 H14 125.4 . .
N8 C15 C16 110.81(19) . .
N8 C15 H15 124.6 . .
C16 C15 H15 124.6 . .
C17 C16 C15 104.72(19) . .
C17 C16 H16 127.6 . .
C15 C16 H16 127.6 . .
N9 C17 C16 109.19(19) . .
N9 C17 H17 125.4 . .
C16 C17 H17 125.4 . .
Sc1 C32 H32A 109.5 . .
Sc1 C32 H32B 109.5 . .
H32A C32 H32B 109.5 . .
Sc1 C32 H32C 109.5 . .
H32A C32 H32C 109.5 . .
H32B C32 H32C 109.5 . .
C34 C33 C38 120.2(3) . .
C34 C33 H33 119.9 . .
C38 C33 H33 119.9 . .
C35 C34 C33 120.1(3) . .
C35 C34 H34 120.0 . .
C33 C34 H34 120.0 . .
C36 C35 C34 119.8(3) . .
C36 C35 H35 120.1 . .
C34 C35 H35 120.1 . .
C35 C36 C37 120.3(3) . .
C35 C36 H36 119.8 . .
C37 C36 H36 119.8 . .
C38 C37 C36 119.9(3) . .
C38 C37 H37 120.0 . .
C36 C37 H37 120.0 . .
C37 C38 C33 119.7(3) . .
C37 C38 H38 120.1 . .
C33 C38 H38 120.1 . .
C40 C39 C41 119.8(2) . 2_576
C40 C39 H39 120.1 . .
C41 C39 H39 120.1 2_576 .
C41 C40 C39 120.0(2) . .
C41 C40 H40 120.0 . .
C39 C40 H40 120.0 . .
C40 C41 C39 120.2(2) . 2_576
C40 C41 H41 119.9 . .
C39 C41 H41 119.9 2_576 .
C43 C42 C44 119.8(2) . 2_676
C43 C42 H42 120.1 . .
C44 C42 H42 120.1 2_676 .
C44 C43 C42 119.8(2) . .
C44 C43 H43 120.1 . .
C42 C43 H43 120.1 . .
C43 C44 C42 120.4(2) . 2_676
C43 C44 H44 119.8 . .
C42 C44 H44 119.8 2_676 .
N3 B1 N5 107.21(15) . .
N3 B1 C18 113.60(17) . .
N5 B1 C18 104.95(16) . .
N3 B1 C5 104.10(15) . .
N5 B1 C5 111.69(16) . .
C18 B1 C5 115.18(16) . .
N9 B2 N7 108.34(16) . .
N9 B2 C25 112.53(17) . .
N7 B2 C25 105.07(16) . .
N9 B2 C1 103.20(16) . .
N7 B2 C1 112.00(16) . .
C25 B2 C1 115.67(17) . .

loop_
_geom_bond_atom_site_label_1
_geom_bond_atom_site_label_2
_geom_bond_distance
_geom_bond_site_symmetry_2
Sc1 N6 2.1852(18) .
Sc1 N4 2.1946(17) .
Sc1 N2 2.2113(18) .
Sc1 N8 2.2223(17) .
Sc1 C32 2.224(2) .
Sc1 N1 2.3422(16) .
N3 C8 1.332(3) .
N3 N2 1.362(2) .
N3 B1 1.575(3) .
N2 C6 1.333(3) .
N5 C11 1.338(3) .
N5 N4 1.360(2) .
N5 B1 1.582(3) .
N4 C9 1.330(3) .
N1 C5 1.357(3) .
N1 C1 1.360(2) .
N7 C14 1.339(3) .
N7 N6 1.359(2) .
N7 B2 1.573(3) .
N6 C12 1.328(3) .
N9 C17 1.335(3) .
N9 N8 1.361(2) .
N9 B2 1.570(3) .
N8 C15 1.334(3) .
C6 C7 1.366(3) .
C6 H6 0.9500 .
C7 C8 1.370(3) .
C7 H7 0.9500 .
C8 H8 0.9500 .
C9 C10 1.378(3) .
C9 H9 0.9500 .
C10 C11 1.365(3) .
C10 H10 0.9500 .
C11 H11 0.9500 .
C18 C19 1.392(3) .
C18 C23 1.392(3) .
C18 B1 1.607(3) .
C23 C22 1.383(3) .
C23 H23 0.9500 .
C22 C21 1.375(4) .
C22 H22 0.9500 .
C21 C20 1.377(4) .
C21 C24 1.501(3) .
C20 C19 1.378(3) .
C20 H20 0.9500 .
C19 H19 0.9500 .
C24 H24A 0.9800 .
C24 H24B 0.9800 .
C24 H24C 0.9800 .
C5 C4 1.386(3) .
C5 B1 1.627(3) .
C4 C3 1.372(3) .
C4 H4 0.9500 .
C3 C2 1.371(3) .
C3 H3 0.9500 .
C2 C1 1.385(3) .
C2 H2 0.9500 .
C1 B2 1.623(3) .
C25 C26 1.391(3) .
C25 C30 1.394(3) .
C25 B2 1.605(3) .
C30 C29 1.373(3) .
C30 H30 0.9500 .
C29 C28 1.379(3) .
C29 H29 0.9500 .
C28 C27 1.376(3) .
C28 C31 1.501(3) .
C27 C26 1.382(3) .
C27 H27 0.9500 .
C26 H26 0.9500 .
C31 H31A 0.9800 .
C31 H31B 0.9800 .
C31 H31C 0.9800 .
C12 C13 1.374(3) .
C12 H12 0.9500 .
C13 C14 1.365(3) .
C13 H13 0.9500 .
C14 H14 0.9500 .
C15 C16 1.372(3) .
C15 H15 0.9500 .
C16 C17 1.368(3) .
C16 H16 0.9500 .
C17 H17 0.9500 .
C32 H32A 0.9800 .
C32 H32B 0.9800 .
C32 H32C 0.9800 .
C33 C34 1.364(4) .
C33 C38 1.370(4) .
C33 H33 0.9500 .
C34 C35 1.361(4) .
C34 H34 0.9500 .
C35 C36 1.358(4) .
C35 H35 0.9500 .
C36 C37 1.372(4) .
C36 H36 0.9500 .
C37 C38 1.356(4) .
C37 H37 0.9500 .
C38 H38 0.9500 .
C39 C40 1.369(4) .
C39 C41 1.370(4) 2_576
C39 H39 0.9500 .
C40 C41 1.357(4) .
C40 H40 0.9500 .
C41 C39 1.370(4) 2_576
C41 H41 0.9500 .
C42 C43 1.372(4) .
C42 C44 1.373(4) 2_676
C42 H42 0.9500 .
C43 C44 1.365(4) .
C43 H43 0.9500 .
C44 C42 1.373(4) 2_676
C44 H44 0.9500 .
